data_4075649
loop_
_publ_author_name
'Amo, Virginia'
'Andr\'es, Rom\'an'
'de Jes\'us, Ernesto'
'de la Mata, F. Javier'
'Flores, Juan C.'
'G\'omez, Rafael'
'G\'omez-Sal, M. Pilar'
'Turner, John F. C.'

_publ_section_title
;
 Neutral and Cationic Aluminum and Titanium Complexes Incorporating
 Sterically Demanding Organosilicon Ligands
;
_journal_issue 10
_journal_name_full Organometallics
_journal_page_first 2331
_journal_paper_doi 10.1021/om049010p
_journal_volume 24
_journal_year 2005
_chemical_compound_source 'synthesis as described'
_chemical_formula_moiety 'C91 H102 N2 Si8'
_chemical_formula_sum 'C91 H102 N2 Si8'
_chemical_formula_weight 1448.47
_chemical_name_common 'Compound 1'
_chemical_name_systematic
;
 ?
;
_space_group_IT_number 14
_symmetry_cell_setting monoclinic
_symmetry_Int_Tables_number 14
_symmetry_space_group_name_Hall '-P 2ybc'
_symmetry_space_group_name_H-M 'P 1 21/c 1'
_atom_sites_solution_hydrogens geom
_atom_sites_solution_primary direct
_atom_sites_solution_secondary difmap
_audit_conform_dict_location ftp://ftp.iucr.org/pub/cif_core.dic
_audit_conform_dict_name cif_core.dic
_audit_conform_dict_version 2.2
_audit_creation_date 2004-11-29T11:20:19-00:00
_audit_creation_method 'WinGX routine CIF_UPDATE'
_cell_angle_alpha 90
_cell_angle_beta 101.743(10)
_cell_angle_gamma 90
_cell_formula_units_Z 2
_cell_length_a 13.394(3)
_cell_length_b 32.088(3)
_cell_length_c 10.1033(19)
_cell_measurement_reflns_used 90
_cell_measurement_temperature 170(2)
_cell_measurement_theta_max 18.773
_cell_measurement_theta_min 4.431
_cell_measurement_wavelength 0.71073
_cell_volume 4251.4(13)
_computing_cell_refinement 'Dirax/lsq (Duisenberg & Schreurs, 1989-2000)'
_computing_data_collection 'Collect (Nonius BV, 1997-2000)'
_computing_data_reduction 'EvalCCD (Duisenberg & Schreurs 1990-2000)'
_computing_molecular_graphics 'Ortep-3 for Windows (Farrugia, 1997)'
_computing_publication_material 'WinGX publication routines (Farrugia, 1999)'
_computing_structure_refinement 'SHELXL-97 (Sheldrick, 1997)'
_computing_structure_solution 'SHELXS-97 (Sheldrick, 1997)'
_diffrn_ambient_temperature 170(2)
_diffrn_detector 'CCD plate'
_diffrn_measured_fraction_theta_full 0.983
_diffrn_measured_fraction_theta_max 0.983
_diffrn_measurement_device '95mm CCD camera on \k-goniostat'
_diffrn_measurement_device_type KappaCCD
_diffrn_measurement_method CCD
_diffrn_orient_matrix_type X=UH
_diffrn_orient_matrix_UB_11 0.01
_diffrn_orient_matrix_UB_12 0
_diffrn_orient_matrix_UB_13 0
_diffrn_orient_matrix_UB_21 0
_diffrn_orient_matrix_UB_22 0.01
_diffrn_orient_matrix_UB_23 0
_diffrn_orient_matrix_UB_31 0
_diffrn_orient_matrix_UB_32 0
_diffrn_orient_matrix_UB_33 0.01
_diffrn_radiation_monochromator graphite
_diffrn_radiation_probe x-ray
_diffrn_radiation_type MoK\a
_diffrn_radiation_wavelength 0.71073
_diffrn_reflns_av_R_equivalents 0.1659
_diffrn_reflns_av_unetI/netI 0.1173
_diffrn_reflns_limit_h_max 17
_diffrn_reflns_limit_h_min -17
_diffrn_reflns_limit_k_max 41
_diffrn_reflns_limit_k_min -41
_diffrn_reflns_limit_l_max 13
_diffrn_reflns_limit_l_min -13
_diffrn_reflns_number 44338
_diffrn_reflns_theta_full 27.51
_diffrn_reflns_theta_max 27.51
_diffrn_reflns_theta_min 5.01
_diffrn_source 'Enraf Nonius FR590'
_exptl_absorpt_coefficient_mu 0.171
_exptl_absorpt_correction_type none
_exptl_crystal_colour white
_exptl_crystal_density_diffrn 1.132
_exptl_crystal_density_method 'not measured'
_exptl_crystal_description prismatic
_exptl_crystal_F_000 1548
_exptl_crystal_size_max 0.30
_exptl_crystal_size_mid 0.23
_exptl_crystal_size_min 0.10
_refine_diff_density_max 0.638
_refine_diff_density_min -0.552
_refine_diff_density_rms 0.06
_refine_ls_extinction_method none
_refine_ls_goodness_of_fit_ref 0.997
_refine_ls_hydrogen_treatment mixed
_refine_ls_matrix_type full
_refine_ls_number_parameters 661
_refine_ls_number_reflns 9611
_refine_ls_number_restraints 0
_refine_ls_restrained_S_all 0.997
_refine_ls_R_factor_all 0.1203
_refine_ls_R_factor_gt 0.0664
_refine_ls_shift/su_max 0.029
_refine_ls_shift/su_mean 0.004
_refine_ls_structure_factor_coef Fsqd
_refine_ls_weighting_details 'calc w=1/[\s^2^(Fo^2^)+(0.0552P)^2^+2.2630P] where P=(Fo^2^+2Fc^2^)/3'
_refine_ls_weighting_scheme calc
_refine_ls_wR_factor_gt 0.1389
_refine_ls_wR_factor_ref 0.1624
_reflns_number_gt 6001
_reflns_number_total 9611
_reflns_threshold_expression >2sigma(I)
_cod_data_source_file om049010psi20041214_043549.cif
_cod_data_source_block carim2
_cod_depositor_comments
;
The following automatic conversions were performed:

'_symmetry_cell_setting' value 'Monoclinic' changed to 'monoclinic'
according to /home/saulius/struct/CIF-dictionaries/cif_core.dic
dictionary named 'cif_core.dic' version 2.4.1 from 2010-06-29.

Automatic conversion script
Id: cif_fix_values 1715 2011-07-08 13:25:40Z adriana 
;
_cod_original_cell_volume 4251.3(13)
_cod_original_sg_symbol_H-M p21/c
_cod_database_code 4075649

loop_
_symmetry_equiv_pos_as_xyz
'x, y, z'
'-x, y+1/2, -z+1/2'
'-x, -y, -z'
'x, -y-1/2, z-1/2'

loop_
_atom_site_label
_atom_site_type_symbol
_atom_site_fract_x
_atom_site_fract_y
_atom_site_fract_z
_atom_site_U_iso_or_equiv
_atom_site_adp_type
_atom_site_occupancy
_atom_site_symmetry_multiplicity
_atom_site_calc_flag
_atom_site_refinement_flags
H9B H 0.383(2) 0.1062(8) 0.601(3) 0.027(7) Uiso 1 1 d .
H8A H 0.243(2) 0.0713(8) 0.383(3) 0.026(7) Uiso 1 1 d .
H3B H 0.210(2) -0.0572(8) 0.675(3) 0.038(8) Uiso 1 1 d .
H2B H 0.140(2) -0.0053(9) 0.522(3) 0.037(8) Uiso 1 1 d .
H22 H 0.264(2) -0.1787(9) 0.566(3) 0.040(8) Uiso 1 1 d .
H7A H 0.357(3) -0.0159(10) 1.170(4) 0.058(10) Uiso 1 1 d .
H2A H 0.193(2) -0.0224(9) 0.408(3) 0.037(8) Uiso 1 1 d .
H62 H 0.514(3) 0.1653(11) 0.617(3) 0.056(10) Uiso 1 1 d .
H5A H 0.399(3) 0.0427(10) 0.768(3) 0.044(9) Uiso 1 1 d .
H25 H 0.028(3) -0.1865(10) 0.847(3) 0.055(10) Uiso 1 1 d .
H6B H 0.230(2) 0.0600(10) 0.779(3) 0.039(8) Uiso 1 1 d .
H26 H 0.028(2) -0.1323(10) 0.697(3) 0.041(9) Uiso 1 1 d .
H9A H 0.408(2) 0.0965(9) 0.462(3) 0.035(8) Uiso 1 1 d .
H5B H 0.374(2) 0.0001(10) 0.773(3) 0.044(9) Uiso 1 1 d .
H3A H 0.282(3) -0.0685(10) 0.585(3) 0.045(10) Uiso 1 1 d .
H6A H 0.204(3) 0.0147(10) 0.783(3) 0.053(10) Uiso 1 1 d .
H56 H 0.111(3) 0.2012(11) 0.406(4) 0.066(11) Uiso 1 1 d .
H42 H 0.443(2) 0.0542(10) 1.238(3) 0.047(9) Uiso 1 1 d .
H36 H 0.123(3) 0.0993(11) 0.942(3) 0.059(10) Uiso 1 1 d .
H43 H 0.555(3) 0.1089(12) 1.322(4) 0.082(12) Uiso 1 1 d .
H8B H 0.217(3) 0.0797(10) 0.516(3) 0.050(10) Uiso 1 1 d .
H32 H 0.160(3) -0.0064(10) 1.171(3) 0.052(10) Uiso 1 1 d .
H64 H 0.653(3) 0.2637(11) 0.488(3) 0.066(11) Uiso 1 1 d .
H66 H 0.368(3) 0.2296(10) 0.289(4) 0.061(11) Uiso 1 1 d .
H10A H 0.218(3) 0.1822(12) 0.232(3) 0.060(12) Uiso 1 1 d .
H33 H 0.000(3) 0.0054(12) 1.229(4) 0.079(12) Uiso 1 1 d .
H24 H 0.147(3) -0.2398(11) 0.856(3) 0.060(10) Uiso 1 1 d .
H7B H 0.404(3) -0.0227(12) 1.035(4) 0.075(12) Uiso 1 1 d .
H44 H 0.562(3) 0.1655(13) 1.180(4) 0.086(13) Uiso 1 1 d .
H12 H 0.316(2) -0.0849(10) 0.361(3) 0.043(9) Uiso 1 1 d .
H35 H 0.063(3) 0.2252(11) 0.784(4) 0.069(12) Uiso 1 1 d .
H10B H 0.278(3) 0.1458(11) 0.202(4) 0.069(11) Uiso 1 1 d .
H10C H 0.182(3) 0.1423(10) 0.261(3) 0.048(10) Uiso 1 1 d .
H34 H -0.099(3) 0.0628(12) 1.147(4) 0.085(13) Uiso 1 1 d .
H63 H 0.653(3) 0.2084(11) 0.640(3) 0.063(11) Uiso 1 1 d .
H23 H 0.270(3) -0.2343(11) 0.719(3) 0.058(10) Uiso 1 1 d .
H4B H 0.000(3) -0.0666(12) 0.368(4) 0.068(11) Uiso 1 1 d .
H53 H 0.226(3) 0.1979(11) 0.873(4) 0.068(11) Uiso 1 1 d .
H52 H 0.323(3) 0.1701(12) 0.737(4) 0.082(13) Uiso 1 1 d .
H46 H 0.339(3) 0.1136(11) 0.895(4) 0.071(11) Uiso 1 1 d .
H13 H 0.373(3) -0.1070(12) 0.181(4) 0.067(12) Uiso 1 1 d .
H4C H -0.023(3) -0.0749(11) 0.512(4) 0.065(11) Uiso 1 1 d .
H35A H -0.033(3) 0.1118(12) 0.994(3) 0.071(11) Uiso 1 1 d .
H7C H 0.296(3) -0.0364(12) 1.037(3) 0.063(12) Uiso 1 1 d .
H16 H 0.084(3) -0.1673(11) 0.290(3) 0.068(12) Uiso 1 1 d .
H14 H 0.284(3) -0.1584(13) 0.038(4) 0.093(14) Uiso 1 1 d .
H4A H -0.034(3) -0.1091(12) 0.404(3) 0.068(12) Uiso 1 1 d .
H65 H 0.507(3) 0.2748(13) 0.314(4) 0.093(14) Uiso 1 1 d .
H15 H 0.147(3) -0.1918(13) 0.094(4) 0.086(13) Uiso 1 1 d .
H45 H 0.454(3) 0.1714(14) 0.963(4) 0.097(14) Uiso 1 1 d .
H55 H 0.004(4) 0.2313(14) 0.548(4) 0.098(15) Uiso 1 1 d .
Si1 Si 0.30696(6) 0.02072(2) 0.55474(7) 0.02452(18) Uani 1 1 d .
Si2 Si 0.14144(6) -0.10423(2) 0.49466(7) 0.0291(2) Uani 1 1 d .
Si3 Si 0.28550(6) 0.03550(2) 1.00093(7) 0.0322(2) Uani 1 1 d .
Si4 Si 0.30929(6) 0.15955(2) 0.44241(7) 0.0302(2) Uani 1 1 d .
C1 C 0.5 0 0.5 0.0291(9) Uani 1 2 d S
C5 C 0.3460(2) 0.02344(10) 0.7427(3) 0.0306(6) Uani 1 1 d .
C3 C 0.2202(3) -0.06006(8) 0.5801(3) 0.0298(6) Uani 1 1 d .
C8 C 0.2684(2) 0.07295(8) 0.4804(3) 0.0294(6) Uani 1 1 d .
C31 C 0.1609(2) 0.04580(9) 1.0545(3) 0.0349(7) Uani 1 1 d .
N1 N 0.4084(2) 0.00273(8) 0.4895(2) 0.0374(6) Uani 1 1 d .
C2 C 0.2024(2) -0.01816(8) 0.5046(3) 0.0273(6) Uani 1 1 d .
C21 C 0.1444(2) -0.14910(8) 0.6158(3) 0.0284(6) Uani 1 1 d .
C6 C 0.2561(2) 0.03415(10) 0.8113(3) 0.0324(7) Uani 1 1 d .
C61 C 0.4237(2) 0.19384(8) 0.4534(3) 0.0313(6) Uani 1 1 d .
C11 C 0.1944(2) -0.12263(8) 0.3456(3) 0.0338(7) Uani 1 1 d .
C41 C 0.3797(2) 0.07827(9) 1.0596(3) 0.0338(7) Uani 1 1 d .
C51 C 0.2266(2) 0.18200(8) 0.5554(3) 0.0323(6) Uani 1 1 d .
C9 C 0.3527(2) 0.10633(8) 0.5066(3) 0.0314(6) Uani 1 1 d .
C23 C 0.2194(3) -0.21359(10) 0.7135(3) 0.0496(9) Uani 1 1 d .
C62 C 0.5113(2) 0.18745(9) 0.5529(3) 0.0364(7) Uani 1 1 d .
C25 C 0.0759(3) -0.18606(10) 0.7880(3) 0.0433(8) Uani 1 1 d .
C10 C 0.2362(3) 0.15757(13) 0.2649(3) 0.0450(8) Uani 1 1 d .
C7 C 0.3404(4) -0.01518(11) 1.0712(4) 0.0518(9) Uani 1 1 d .
C26 C 0.0742(3) -0.15266(10) 0.6999(3) 0.0397(7) Uani 1 1 d .
C33 C 0.0264(3) 0.02516(13) 1.1718(3) 0.0546(10) Uani 1 1 d .
C66 C 0.4263(3) 0.22743(9) 0.3661(3) 0.0458(8) Uani 1 1 d .
C34 C -0.0318(3) 0.05852(13) 1.1188(4) 0.0579(10) Uani 1 1 d .
C32 C 0.1210(3) 0.01865(11) 1.1387(3) 0.0453(8) Uani 1 1 d .
C52 C 0.2572(3) 0.18182(12) 0.6955(3) 0.0535(9) Uani 1 1 d .
C4 C 0.0062(3) -0.08719(12) 0.4366(4) 0.0469(9) Uani 1 1 d .
C12 C 0.2802(3) -0.10544(10) 0.3083(3) 0.0465(8) Uani 1 1 d .
C42 C 0.4477(3) 0.07722(11) 1.1841(3) 0.0474(8) Uani 1 1 d .
C63 C 0.5961(3) 0.21348(10) 0.5666(4) 0.0474(8) Uani 1 1 d .
C24 C 0.1485(3) -0.21652(10) 0.7942(3) 0.0426(8) Uani 1 1 d .
C54 C 0.1047(3) 0.21621(11) 0.7247(4) 0.0572(10) Uani 1 1 d .
C22 C 0.2180(3) -0.18018(10) 0.6260(3) 0.0423(8) Uani 1 1 d .
C46 C 0.3819(3) 0.11377(12) 0.9830(4) 0.0641(11) Uani 1 1 d .
C36 C 0.1002(3) 0.07952(10) 1.0027(3) 0.0494(9) Uani 1 1 d .
C13 C 0.3151(4) -0.11955(12) 0.1943(4) 0.0615(11) Uani 1 1 d .
C65 C 0.5116(3) 0.25315(10) 0.3796(4) 0.0565(10) Uani 1 1 d .
C64 C 0.5953(3) 0.24632(11) 0.4816(4) 0.0520(9) Uani 1 1 d .
C56 C 0.1327(3) 0.20020(11) 0.5047(4) 0.0493(8) Uani 1 1 d .
C15 C 0.1804(4) -0.16936(12) 0.1527(4) 0.0664(12) Uani 1 1 d .
C35 C 0.0049(3) 0.08604(12) 1.0339(4) 0.0608(10) Uani 1 1 d .
C43 C 0.5139(3) 0.11013(13) 1.2274(4) 0.0616(11) Uani 1 1 d .
C16 C 0.1458(3) -0.15521(10) 0.2650(3) 0.0487(9) Uani 1 1 d .
C44 C 0.5139(3) 0.14476(14) 1.1472(4) 0.0670(12) Uani 1 1 d .
C45 C 0.4467(4) 0.14694(14) 1.0256(4) 0.0805(14) Uani 1 1 d .
C53 C 0.1980(3) 0.19852(13) 0.7808(4) 0.0644(11) Uani 1 1 d .
C14 C 0.2639(4) -0.15134(12) 0.1174(4) 0.0711(14) Uani 1 1 d .
C55 C 0.0727(3) 0.21710(13) 0.5877(4) 0.0636(11) Uani 1 1 d .

loop_
_atom_site_aniso_label
_atom_site_aniso_U_11
_atom_site_aniso_U_22
_atom_site_aniso_U_33
_atom_site_aniso_U_23
_atom_site_aniso_U_13
_atom_site_aniso_U_12
Si1 0.0218(4) 0.0218(4) 0.0320(4) -0.0028(3) 0.0103(3) 0.0000(3)
Si2 0.0292(4) 0.0196(4) 0.0378(4) 0.0015(3) 0.0049(3) 0.0003(3)
Si3 0.0380(5) 0.0288(4) 0.0302(4) 0.0009(3) 0.0078(3) 0.0008(4)
Si4 0.0322(5) 0.0231(4) 0.0336(4) -0.0002(3) 0.0026(3) 0.0002(3)
C1 0.043(3) 0.0179(18) 0.0308(19) -0.0019(15) 0.0182(18) 0.0044(19)
C5 0.0254(16) 0.0310(16) 0.0350(15) -0.0011(13) 0.0049(12) 0.0003(14)
C3 0.0301(17) 0.0233(14) 0.0359(16) 0.0010(11) 0.0063(13) 0.0004(13)
C8 0.0263(16) 0.0254(14) 0.0365(16) -0.0006(12) 0.0064(13) -0.0011(13)
C31 0.0446(18) 0.0354(15) 0.0257(13) -0.0074(12) 0.0098(13) -0.0057(15)
N1 0.0313(15) 0.0401(14) 0.0456(14) -0.0052(11) 0.0195(11) 0.0054(12)
C2 0.0254(15) 0.0214(13) 0.0344(15) -0.0012(11) 0.0046(12) -0.0007(12)
C21 0.0311(16) 0.0219(13) 0.0309(13) -0.0024(10) 0.0032(12) -0.0043(12)
C6 0.0317(17) 0.0345(16) 0.0311(14) -0.0054(13) 0.0069(13) 0.0018(15)
C61 0.0402(18) 0.0182(13) 0.0382(15) -0.0020(11) 0.0147(13) -0.0022(13)
C11 0.0440(19) 0.0216(13) 0.0363(14) 0.0044(11) 0.0094(13) 0.0062(13)
C41 0.0344(17) 0.0378(16) 0.0319(14) -0.0026(12) 0.0126(13) -0.0009(14)
C51 0.0333(16) 0.0199(13) 0.0426(16) -0.0021(11) 0.0050(13) -0.0057(13)
C9 0.0302(17) 0.0234(14) 0.0397(16) -0.0009(12) 0.0052(14) -0.0018(13)
C23 0.054(2) 0.0383(18) 0.058(2) 0.0160(15) 0.0155(18) 0.0173(18)
C62 0.0370(18) 0.0328(16) 0.0411(16) -0.0036(13) 0.0120(14) -0.0069(14)
C25 0.041(2) 0.051(2) 0.0409(17) 0.0073(14) 0.0146(15) -0.0037(17)
C10 0.043(2) 0.044(2) 0.0440(19) -0.0024(17) 0.0007(16) -0.0017(19)
C7 0.061(3) 0.039(2) 0.053(2) 0.0092(16) 0.005(2) 0.008(2)
C26 0.043(2) 0.0346(17) 0.0431(17) 0.0012(13) 0.0129(15) 0.0082(16)
C33 0.055(2) 0.070(3) 0.0429(19) 0.0013(18) 0.0181(17) -0.014(2)
C66 0.057(2) 0.0303(16) 0.0515(19) 0.0047(14) 0.0153(18) -0.0005(17)
C34 0.049(2) 0.075(3) 0.056(2) -0.017(2) 0.0262(19) -0.009(2)
C32 0.050(2) 0.053(2) 0.0317(16) 0.0009(15) 0.0059(15) -0.0053(18)
C52 0.049(2) 0.066(2) 0.0456(19) -0.0028(17) 0.0080(17) 0.008(2)
C4 0.0311(19) 0.0373(19) 0.069(2) 0.0088(18) 0.0022(18) -0.0010(16)
C12 0.066(2) 0.0262(16) 0.054(2) 0.0032(15) 0.0272(18) 0.0082(17)
C42 0.044(2) 0.048(2) 0.0481(19) -0.0002(16) 0.0026(16) 0.0109(18)
C63 0.042(2) 0.0416(19) 0.060(2) -0.0062(16) 0.0149(18) -0.0120(17)
C24 0.050(2) 0.0367(17) 0.0396(17) 0.0099(14) 0.0049(15) -0.0065(16)
C54 0.051(2) 0.050(2) 0.079(3) -0.0214(19) 0.032(2) -0.0069(19)
C22 0.043(2) 0.0395(18) 0.0491(18) 0.0122(14) 0.0191(16) 0.0079(16)
C46 0.088(3) 0.056(2) 0.0421(19) 0.0041(17) -0.002(2) -0.030(2)
C36 0.059(2) 0.0382(18) 0.058(2) 0.0030(16) 0.0290(18) 0.0061(18)
C13 0.083(3) 0.040(2) 0.074(3) 0.0199(19) 0.047(2) 0.022(2)
C65 0.083(3) 0.0287(17) 0.069(2) 0.0064(17) 0.041(2) -0.0064(19)
C64 0.052(2) 0.0377(19) 0.073(2) -0.0104(17) 0.030(2) -0.0188(18)
C56 0.045(2) 0.0470(19) 0.055(2) -0.0025(16) 0.0076(17) 0.0115(17)
C15 0.111(4) 0.043(2) 0.041(2) -0.0049(17) 0.004(2) 0.010(2)
C35 0.059(3) 0.049(2) 0.081(3) -0.0014(19) 0.031(2) 0.016(2)
C43 0.040(2) 0.070(3) 0.065(2) -0.021(2) -0.0118(18) 0.006(2)
C16 0.065(3) 0.0351(18) 0.0423(18) -0.0017(14) 0.0023(17) 0.0037(18)
C44 0.053(3) 0.066(3) 0.081(3) -0.019(2) 0.011(2) -0.024(2)
C45 0.106(4) 0.069(3) 0.062(2) 0.004(2) 0.007(3) -0.049(3)
C53 0.069(3) 0.078(3) 0.047(2) -0.012(2) 0.016(2) 0.000(2)
C14 0.136(5) 0.038(2) 0.046(2) 0.0096(17) 0.034(3) 0.039(3)
C55 0.051(2) 0.062(2) 0.078(3) -0.012(2) 0.013(2) 0.013(2)

loop_
_atom_type_symbol
_atom_type_description
_atom_type_scat_dispersion_real
_atom_type_scat_dispersion_imag
_atom_type_scat_source
C C 0.0033 0.0016 'International Tables Vol C Tables 4.2.6.8 and 6.1.1.4'
H H 0 0 'International Tables Vol C Tables 4.2.6.8 and 6.1.1.4'
N N 0.0061 0.0033 'International Tables Vol C Tables 4.2.6.8 and 6.1.1.4'
Si Si 0.0817 0.0704 'International Tables Vol C Tables 4.2.6.8 and 6.1.1.4'

loop_
_exptl_crystal_face_index_h
_exptl_crystal_face_index_k
_exptl_crystal_face_index_l
_exptl_crystal_face_perp_dist
-1 15 0 0.141
0 -17 -1 0.068
0 1 19 0.074
-1 -4 -16 0.084
-3 -11 1 0.132
1 5 0 0.223

loop_
_geom_angle_atom_site_label_1
_geom_angle_atom_site_label_2
_geom_angle_atom_site_label_3
_geom_angle
_geom_angle_site_symmetry_3
N1 Si1 C8 108.78(14) .
N1 Si1 C5 108.97(13) .
C8 Si1 C5 111.40(14) .
N1 Si1 C2 106.16(13) .
C8 Si1 C2 111.08(13) .
C5 Si1 C2 110.28(14) .
C4 Si2 C3 110.05(16) .
C4 Si2 C11 109.84(17) .
C3 Si2 C11 109.73(14) .
C4 Si2 C21 108.55(16) .
C3 Si2 C21 110.13(12) .
C11 Si2 C21 108.51(12) .
C7 Si3 C6 110.70(17) .
C7 Si3 C41 109.27(18) .
C6 Si3 C41 109.11(14) .
C7 Si3 C31 110.29(18) .
C6 Si3 C31 106.44(13) .
C41 Si3 C31 111.01(13) .
C10 Si4 C61 109.94(17) .
C10 Si4 C9 111.54(16) .
C61 Si4 C9 108.78(13) .
C10 Si4 C51 109.73(16) .
C61 Si4 C51 108.28(12) .
C9 Si4 C51 108.49(13) .
N1 C1 N1 180.0(2) 3_656
C6 C5 Si1 112.6(2) .
C2 C3 Si2 114.66(19) .
C9 C8 Si1 115.0(2) .
C36 C31 C32 116.7(3) .
C36 C31 Si3 120.8(2) .
C32 C31 Si3 122.4(3) .
C1 N1 Si1 148.42(19) .
C3 C2 Si1 114.64(19) .
C22 C21 C26 116.9(3) .
C22 C21 Si2 121.1(2) .
C26 C21 Si2 122.0(2) .
C5 C6 Si3 116.2(2) .
C66 C61 C62 116.3(3) .
C66 C61 Si4 122.7(3) .
C62 C61 Si4 121.0(2) .
C12 C11 C16 116.7(3) .
C12 C11 Si2 123.9(2) .
C16 C11 Si2 119.5(3) .
C46 C41 C42 116.2(3) .
C46 C41 Si3 121.1(2) .
C42 C41 Si3 122.7(2) .
C52 C51 C56 115.8(3) .
C52 C51 Si4 121.7(3) .
C56 C51 Si4 122.5(2) .
C8 C9 Si4 114.1(2) .
C24 C23 C22 120.6(3) .
C63 C62 C61 122.1(3) .
C24 C25 C26 119.8(3) .
C25 C26 C21 121.9(3) .
C34 C33 C32 119.8(4) .
C65 C66 C61 121.3(3) .
C33 C34 C35 119.7(4) .
C33 C32 C31 122.2(4) .
C51 C52 C53 122.8(4) .
C11 C12 C13 121.7(4) .
C43 C42 C41 121.5(3) .
C64 C63 C62 120.1(4) .
C25 C24 C23 119.6(3) .
C55 C54 C53 119.7(4) .
C23 C22 C21 121.2(3) .
C41 C46 C45 122.9(4) .
C35 C36 C31 121.6(3) .
C14 C13 C12 119.5(4) .
C64 C65 C66 120.4(3) .
C63 C64 C65 119.7(4) .
C55 C56 C51 122.4(3) .
C14 C15 C16 120.1(4) .
C34 C35 C36 120.0(4) .
C44 C43 C42 120.3(4) .
C15 C16 C11 121.8(4) .
C45 C44 C43 119.5(4) .
C44 C45 C46 119.7(4) .
C54 C53 C52 119.0(4) .
C15 C14 C13 120.3(4) .
C54 C55 C56 120.3(4) .

loop_
_geom_bond_atom_site_label_1
_geom_bond_atom_site_label_2
_geom_bond_distance
_geom_bond_site_symmetry_2
Si1 N1 1.725(3) .
Si1 C8 1.866(3) .
Si1 C5 1.867(3) .
Si1 C2 1.867(3) .
Si2 C4 1.869(3) .
Si2 C3 1.869(3) .
Si2 C11 1.885(3) .
Si2 C21 1.885(3) .
Si3 C7 1.865(3) .
Si3 C6 1.876(3) .
Si3 C41 1.877(3) .
Si3 C31 1.886(3) .
Si4 C10 1.861(3) .
Si4 C61 1.872(3) .
Si4 C9 1.876(3) .
Si4 C51 1.887(3) .
C1 N1 1.213(3) .
C1 N1 1.213(3) 3_656
C5 C6 1.545(4) .
C3 C2 1.541(4) .
C8 C9 1.540(4) .
C31 C36 1.390(4) .
C31 C32 1.396(4) .
C21 C22 1.392(4) .
C21 C26 1.395(4) .
C61 C66 1.398(4) .
C61 C62 1.396(4) .
C11 C12 1.394(4) .
C11 C16 1.402(4) .
C41 C46 1.381(4) .
C41 C42 1.396(4) .
C51 C52 1.391(4) .
C51 C56 1.387(4) .
C23 C24 1.375(5) .
C23 C22 1.387(4) .
C62 C63 1.393(4) .
C25 C24 1.372(5) .
C25 C26 1.390(4) .
C33 C34 1.367(5) .
C33 C32 1.392(5) .
C66 C65 1.393(5) .
C34 C35 1.388(5) .
C52 C53 1.392(5) .
C12 C13 1.403(5) .
C42 C43 1.391(5) .
C63 C64 1.358(5) .
C54 C55 1.364(5) .
C54 C53 1.384(6) .
C46 C45 1.386(5) .
C36 C35 1.392(5) .
C13 C14 1.378(6) .
C65 C64 1.377(6) .
C56 C55 1.385(5) .
C15 C14 1.370(6) .
C15 C16 1.386(5) .
C43 C44 1.375(6) .
C44 C45 1.369(6) .
